data_7702765
loop_
_publ_author_name
'Zhang, Qian-Feng'
'Song, Yinling'
'Wong, Wai-Yeung'
'Leung, Wa-Hung'
'Xin, Xinquan'

_publ_section_title
;
 Syntheses, molecular structures and optical nonlinearities of
 heteroselenometallic W--Se--Pd compounds containing bidentate phosphine
 ligands
;
_journal_issue 9
_journal_name_full 'Journal of the Chemical Society, Dalton Transactions'
_journal_page_first 1963
_journal_paper_doi 10.1039/b110583n
_journal_year 2002
_chemical_formula_sum 'C28 H28 Cl2 P2 Pd Se4 W'
_chemical_formula_weight 1103.43
_space_group_IT_number 11
_space_group_name_Hall '-P 2yb'
_space_group_name_H-M_alt 'P 1 21/m 1'
_symmetry_cell_setting monoclinic
_symmetry_space_group_name_H-M 'P 1 21/m 1'
_atom_sites_solution_hydrogens geom
_atom_sites_solution_primary direct
_atom_sites_solution_secondary difmap
_audit_creation_method SHELXL-97
_cell_angle_alpha 90.00
_cell_angle_beta 91.4810(10)
_cell_angle_gamma 90.00
_cell_formula_units_Z 2
_cell_length_a 10.0512(6)
_cell_length_b 14.8092(9)
_cell_length_c 10.8528(7)
_cell_measurement_temperature 293(2)
_cell_volume 1614.90(17)
_computing_data_reduction SAINT
_computing_structure_refinement 'SHELXL-97 (Sheldrick, 1997)'
_computing_structure_solution 'SHELXS-97 (Sheldrick, 1990)'
_diffrn_ambient_temperature 293(2)
_diffrn_measured_fraction_theta_full 0.997
_diffrn_measured_fraction_theta_max 0.997
_diffrn_measurement_device_type 'Smart CCD'
_diffrn_radiation_monochromator graphite
_diffrn_radiation_source 'fine-focus sealed tube'
_diffrn_radiation_type MoK\a
_diffrn_radiation_wavelength 0.71073
_diffrn_reflns_av_R_equivalents 0.0472
_diffrn_reflns_av_sigmaI/netI 0.0349
_diffrn_reflns_limit_h_max 10
_diffrn_reflns_limit_h_min -11
_diffrn_reflns_limit_k_max 17
_diffrn_reflns_limit_k_min -13
_diffrn_reflns_limit_l_max 12
_diffrn_reflns_limit_l_min -12
_diffrn_reflns_number 7972
_diffrn_reflns_theta_full 25.00
_diffrn_reflns_theta_max 25.00
_diffrn_reflns_theta_min 1.88
_exptl_absorpt_coefficient_mu 8.906
_exptl_crystal_colour deep-red
_exptl_crystal_density_diffrn 2.269
_exptl_crystal_density_method 'not measured'
_exptl_crystal_description block
_exptl_crystal_F_000 1032
_exptl_crystal_size_max 0.35
_exptl_crystal_size_mid 0.23
_exptl_crystal_size_min 0.18
_refine_diff_density_max 3.892
_refine_diff_density_min -2.370
_refine_diff_density_rms 0.248
_refine_ls_extinction_coef 0.0006(4)
_refine_ls_extinction_expression Fc^*^=kFc[1+0.001xFc^2^\l^3^/sin(2\q)]^-1/4^
_refine_ls_extinction_method SHELXL
_refine_ls_goodness_of_fit_ref 1.059
_refine_ls_hydrogen_treatment mixed
_refine_ls_matrix_type full
_refine_ls_number_parameters 176
_refine_ls_number_reflns 2949
_refine_ls_number_restraints 0
_refine_ls_restrained_S_all 1.059
_refine_ls_R_factor_all 0.0563
_refine_ls_R_factor_gt 0.0534
_refine_ls_shift/su_max 0.005
_refine_ls_shift/su_mean 0.002
_refine_ls_structure_factor_coef Fsqd
_refine_ls_weighting_details 'calc w=1/[\s^2^(Fo^2^)+(0.1145P)^2^+3.1731P] where P=(Fo^2^+2Fc^2^)/3'
_refine_ls_weighting_scheme calc
_refine_ls_wR_factor_gt 0.1517
_refine_ls_wR_factor_ref 0.1549
_reflns_number_gt 2698
_reflns_number_total 2949
_reflns_threshold_expression >2sigma(I)
_cod_data_source_file b110583n.txt
_cod_data_source_block W-Se-Pd-dppp_cluster
_cod_depositor_comments
;
The following automatic conversions were performed:

data item '_symmetry_cell_setting' value 'Monoclinic' was changed to
'monoclinic' in accordance with the
/home/saulius/struct/COD-crude-data/automatic-downloads/DataCite-retrospective/RSC/depositions/lib/dictionaries/cif_core.dic
dictionary named 'cif_core.dic' version 2.4.2 last updated on
2011-04-26.

Automatic conversion script
Id: cif_fix_values 6909 2019-04-08 15:41:33Z antanas 
;
_cod_original_sg_symbol_H-M P2(1)/m
_cod_database_code 7702765

loop_
_symmetry_equiv_pos_as_xyz
'x, y, z'
'-x, y+1/2, -z'
'-x, -y, -z'
'x, -y-1/2, z'

loop_
_atom_site_label
_atom_site_type_symbol
_atom_site_fract_x
_atom_site_fract_y
_atom_site_fract_z
_atom_site_U_iso_or_equiv
_atom_site_adp_type
_atom_site_occupancy
_atom_site_symmetry_multiplicity
_atom_site_calc_flag
_atom_site_refinement_flags
C1 C 0.6192(7) 0.0390(5) 0.7043(6) 0.0328(15) Uani 1 1 d .
C2 C 0.7286(8) 0.0486(6) 0.6314(8) 0.0457(18) Uani 1 1 d .
H2 H 0.7421 0.1024 0.5893 0.055 Uiso 1 1 calc R
C3 C 0.8179(9) -0.0214(8) 0.6207(9) 0.058(2) Uani 1 1 d .
H3 H 0.8911 -0.0146 0.5709 0.070 Uiso 1 1 calc R
C4 C 0.8002(10) -0.1008(7) 0.6825(9) 0.062(3) Uani 1 1 d .
H4 H 0.8622 -0.1471 0.6765 0.075 Uiso 1 1 calc R
C5 C 0.6919(10) -0.1114(6) 0.7524(10) 0.061(3) Uani 1 1 d .
H5 H 0.6787 -0.1659 0.7928 0.074 Uiso 1 1 calc R
C6 C 0.5994(8) -0.0417(5) 0.7649(7) 0.0425(18) Uani 1 1 d .
H6 H 0.5254 -0.0496 0.8134 0.051 Uiso 1 1 calc R
C7 C 0.3510(7) 0.0888(5) 0.7755(7) 0.0338(15) Uani 1 1 d .
C8 C 0.2913(9) 0.1225(6) 0.8804(8) 0.048(2) Uani 1 1 d .
H8 H 0.3341 0.1667 0.9275 0.057 Uiso 1 1 calc R
C9 C 0.1690(9) 0.0905(7) 0.9147(10) 0.062(3) Uani 1 1 d .
H9 H 0.1296 0.1135 0.9847 0.075 Uiso 1 1 calc R
C10 C 0.1064(10) 0.0267(8) 0.8482(10) 0.066(3) Uani 1 1 d .
H10 H 0.0234 0.0065 0.8724 0.079 Uiso 1 1 calc R
C11 C 0.1626(9) -0.0107(7) 0.7424(9) 0.056(2) Uani 1 1 d .
H11 H 0.1195 -0.0559 0.6973 0.067 Uiso 1 1 calc R
C12 C 0.2835(8) 0.0223(6) 0.7088(8) 0.0469(19) Uani 1 1 d .
H12 H 0.3221 -0.0008 0.6384 0.056 Uiso 1 1 calc R
C13 C 0.4684(9) 0.1647(5) 0.5608(6) 0.0401(17) Uani 1 1 d .
H13A H 0.5513 0.1722 0.5181 0.048 Uiso 1 1 calc R
H13B H 0.4205 0.1150 0.5220 0.048 Uiso 1 1 calc R
C14 C 0.3864(12) 0.2500 0.5445(11) 0.041(2) Uani 1 2 d S
H14A H 0.3449 0.2500 0.4628 0.050 Uiso 1 2 calc SR
H14B H 0.3161 0.2500 0.6041 0.050 Uiso 1 2 calc SR
C15 C 0.981(3) 0.7500 0.354(3) 0.129(9) Uiso 1 2 d S
H15A H 0.9248 0.6972 0.3455 0.155 Uiso 0.50 1 calc PR
H15B H 0.9248 0.8028 0.3455 0.155 Uiso 0.50 1 calc PR
Cl1 Cl 1.0863(10) 0.7500 0.2432(10) 0.173(3) Uiso 1 2 d S
Cl2 Cl 1.0520(10) 0.7500 0.5028(10) 0.175(3) Uiso 1 2 d S
P1 P 0.50687(18) 0.13485(11) 0.72252(16) 0.0295(4) Uani 1 1 d .
Pd1 Pd 0.58682(8) 0.2500 0.84559(7) 0.0288(3) Uani 1 2 d S
Se1 Se 0.66407(9) 0.12328(5) 0.97816(7) 0.0448(3) Uani 1 1 d .
Se2 Se 0.63112(15) 0.2500 1.27901(12) 0.0599(4) Uani 1 2 d S
Se3 Se 0.95481(13) 0.2500 1.12581(14) 0.0589(4) Uani 1 2 d S
W1 W 0.73095(4) 0.2500 1.09428(3) 0.0336(2) Uani 1 2 d S

loop_
_atom_site_aniso_label
_atom_site_aniso_U_11
_atom_site_aniso_U_22
_atom_site_aniso_U_33
_atom_site_aniso_U_23
_atom_site_aniso_U_13
_atom_site_aniso_U_12
C1 0.045(4) 0.032(4) 0.022(3) -0.004(3) -0.004(3) 0.001(3)
C2 0.046(4) 0.050(5) 0.041(4) 0.001(4) 0.001(3) -0.004(3)
C3 0.043(5) 0.081(7) 0.051(5) -0.008(5) 0.000(4) 0.014(4)
C4 0.056(5) 0.070(7) 0.060(6) -0.021(5) -0.016(5) 0.031(5)
C5 0.083(7) 0.026(4) 0.074(7) -0.004(4) -0.017(5) 0.008(4)
C6 0.062(5) 0.026(4) 0.040(4) -0.002(3) 0.005(4) 0.002(3)
C7 0.041(4) 0.026(3) 0.034(4) 0.001(3) -0.001(3) 0.000(3)
C8 0.067(5) 0.039(4) 0.038(4) -0.005(4) 0.015(4) 0.003(4)
C9 0.058(6) 0.060(6) 0.070(7) 0.002(5) 0.023(5) -0.001(4)
C10 0.059(6) 0.068(7) 0.072(7) 0.014(5) 0.014(5) -0.010(5)
C11 0.055(5) 0.061(6) 0.052(5) 0.005(4) -0.007(4) -0.017(4)
C12 0.058(5) 0.042(4) 0.040(4) -0.002(4) -0.003(4) -0.007(4)
C13 0.071(5) 0.030(4) 0.019(3) -0.001(3) -0.004(3) 0.001(3)
C14 0.053(6) 0.037(6) 0.034(6) 0.000 -0.009(5) 0.000
P1 0.0447(10) 0.0229(9) 0.0209(9) -0.0009(6) 0.0007(7) -0.0016(7)
Pd1 0.0466(5) 0.0202(4) 0.0195(4) 0.000 -0.0022(3) 0.000
Se1 0.0785(6) 0.0246(4) 0.0305(5) 0.0021(3) -0.0137(4) 0.0015(3)
Se2 0.0858(10) 0.0614(8) 0.0333(7) 0.000 0.0155(6) 0.000
Se3 0.0543(8) 0.0622(9) 0.0598(9) 0.000 -0.0079(6) 0.000
W1 0.0523(3) 0.0276(3) 0.0208(3) 0.000 -0.00221(19) 0.000

loop_
_atom_type_symbol
_atom_type_description
_atom_type_scat_dispersion_real
_atom_type_scat_dispersion_imag
_atom_type_scat_source
C C 0.0033 0.0016 'International Tables Vol C Tables 4.2.6.8 and 6.1.1.4'
H H 0.0000 0.0000 'International Tables Vol C Tables 4.2.6.8 and 6.1.1.4'
P P 0.1023 0.0942 'International Tables Vol C Tables 4.2.6.8 and 6.1.1.4'
Se Se -0.0929 2.2259 'International Tables Vol C Tables 4.2.6.8 and 6.1.1.4'
Pd Pd -0.9988 1.0072 'International Tables Vol C Tables 4.2.6.8 and 6.1.1.4'
W W -0.8490 6.8722 'International Tables Vol C Tables 4.2.6.8 and 6.1.1.4'
Cl Cl 0.1484 0.1585 'International Tables Vol C Tables 4.2.6.8 and 6.1.1.4'

loop_
_geom_angle_atom_site_label_1
_geom_angle_atom_site_label_2
_geom_angle_atom_site_label_3
_geom_angle
_geom_angle_site_symmetry_1
_geom_angle_site_symmetry_3
C2 C1 C6 119.3(7) . .
C2 C1 P1 119.1(6) . .
C6 C1 P1 121.6(6) . .
C3 C2 C1 120.1(8) . .
C2 C3 C4 120.8(9) . .
C5 C4 C3 119.5(8) . .
C4 C5 C6 121.0(9) . .
C1 C6 C5 119.2(8) . .
C8 C7 C12 117.7(7) . .
C8 C7 P1 121.2(6) . .
C12 C7 P1 121.0(6) . .
C9 C8 C7 120.3(9) . .
C10 C9 C8 120.5(10) . .
C9 C10 C11 121.7(9) . .
C12 C11 C10 117.1(9) . .
C11 C12 C7 122.6(8) . .
C14 C13 P1 114.3(6) . .
C13 C14 C13 112.8(10) 4_565 .
Cl1 C15 Cl2 115.4(16) . .
C7 P1 C1 106.5(3) . .
C7 P1 C13 103.3(4) . .
C1 P1 C13 101.5(3) . .
C7 P1 Pd1 112.7(2) . .
C1 P1 Pd1 115.5(2) . .
C13 P1 Pd1 115.9(2) . .
P1 Pd1 P1 95.80(9) . 4_565
P1 Pd1 Se1 177.74(6) . 4_565
P1 Pd1 Se1 82.82(5) 4_565 4_565
P1 Pd1 Se1 82.82(5) . .
P1 Pd1 Se1 177.74(6) 4_565 .
Se1 Pd1 Se1 98.49(4) 4_565 .
P1 Pd1 W1 132.03(4) . .
P1 Pd1 W1 132.03(4) 4_565 .
Se1 Pd1 W1 49.25(2) 4_565 .
Se1 Pd1 W1 49.25(2) . .
W1 Se1 Pd1 77.73(3) . .
Se2 W1 Se3 109.09(6) . .
Se2 W1 Se1 110.35(3) . .
Se3 W1 Se1 110.49(3) . .
Se2 W1 Se1 110.35(3) . 4_565
Se3 W1 Se1 110.49(3) . 4_565
Se1 W1 Se1 106.05(4) . 4_565
Se2 W1 Pd1 125.16(5) . .
Se3 W1 Pd1 125.75(4) . .
Se1 W1 Pd1 53.024(19) . .
Se1 W1 Pd1 53.023(19) 4_565 .

loop_
_geom_bond_atom_site_label_1
_geom_bond_atom_site_label_2
_geom_bond_distance
_geom_bond_site_symmetry_2
C1 C2 1.378(11) .
C1 C6 1.381(11) .
C1 P1 1.828(7) .
C2 C3 1.379(12) .
C3 C4 1.366(16) .
C4 C5 1.352(15) .
C5 C6 1.398(12) .
C7 C8 1.393(11) .
C7 C12 1.390(11) .
C7 P1 1.815(7) .
C8 C9 1.377(12) .
C9 C10 1.336(16) .
C10 C11 1.406(15) .
C11 C12 1.368(12) .
C13 C14 1.515(10) .
C13 P1 1.842(7) .
C14 C13 1.515(10) 4_565
C15 Cl1 1.62(3) .
C15 Cl2 1.74(3) .
P1 Pd1 2.2982(17) .
Pd1 P1 2.2982(17) 4_565
Pd1 Se1 2.4773(9) 4_565
Pd1 Se1 2.4773(9) .
Pd1 W1 3.0302(8) .
Se1 W1 2.3491(8) .
Se2 W1 2.2650(13) .
Se3 W1 2.2671(14) .
W1 Se1 2.3492(8) 4_565
